data_4026025
loop_
_publ_author_name
'K. V. Sajna'
'Ramesh Kotikalapudi'
'Manab Chakravarty'
'N. N. Bhuvan Kumar'
'K. C. Kumara Swamy'

_publ_section_title
;
 Cycloaddition Reactions of Allenylphosphonates and Related Allenes with
 Dialkyl Acetylenedicarboxylates, 1,3-Diphenylisobenzofuran, and
 Anthracene
;
_journal_name_full 'Journal of Organic Chemistry'
_journal_page_first 920
_journal_page_last 938
_journal_paper_doi 10.1021/jo102240u
_journal_volume 76
_journal_year 2011
_chemical_formula_sum 'C40 H35 O2 P'
_chemical_formula_weight 578.65
_chemical_name_systematic
; 
 ? 
;
_space_group_IT_number 2
_symmetry_cell_setting triclinic
_symmetry_space_group_name_Hall '-P 1'
_symmetry_space_group_name_H-M 'P -1'
_atom_sites_solution_hydrogens geom
_atom_sites_solution_primary direct
_atom_sites_solution_secondary difmap
_audit_creation_method SHELXL-97
_cell_angle_alpha 94.0200(10)
_cell_angle_beta 91.4210(10)
_cell_angle_gamma 111.2630(10)
_cell_formula_units_Z 2
_cell_length_a 9.8726(6)
_cell_length_b 11.7485(7)
_cell_length_c 14.2263(9)
_cell_measurement_reflns_used 9708
_cell_measurement_temperature 298(2)
_cell_measurement_theta_max 26.02
_cell_measurement_theta_min 2.26
_cell_volume 1531.73(16)
_computing_cell_refinement 'Bruker SMART'
_computing_data_collection 'Bruker SMART'
_computing_data_reduction 'Bruker SAINT'
_computing_molecular_graphics 'Bruker SHELXTL'
_computing_publication_material 'Bruker SHELXTL'
_computing_structure_refinement 'SHELXL-97 (Sheldrick, 1997)'
_computing_structure_solution 'SHELXS-97 (Sheldrick, 1990)'
_diffrn_ambient_temperature 298(2)
_diffrn_measured_fraction_theta_full 0.998
_diffrn_measured_fraction_theta_max 0.998
_diffrn_measurement_device_type 'CCD area detector'
_diffrn_measurement_method 'phi and omega scans'
_diffrn_radiation_monochromator graphite
_diffrn_radiation_source 'fine-focus sealed tube'
_diffrn_radiation_type MoK\a
_diffrn_radiation_wavelength 0.71073
_diffrn_reflns_av_R_equivalents 0.0242
_diffrn_reflns_av_sigmaI/netI 0.0269
_diffrn_reflns_limit_h_max 11
_diffrn_reflns_limit_h_min -11
_diffrn_reflns_limit_k_max 13
_diffrn_reflns_limit_k_min -13
_diffrn_reflns_limit_l_max 16
_diffrn_reflns_limit_l_min -16
_diffrn_reflns_number 14864
_diffrn_reflns_theta_full 25.00
_diffrn_reflns_theta_max 25.00
_diffrn_reflns_theta_min 1.44
_diffrn_standards_decay_% none
_diffrn_standards_interval_count 'not applicable'
_diffrn_standards_interval_time 'not applicable'
_diffrn_standards_number 'not applicable'
_exptl_absorpt_coefficient_mu 0.125
_exptl_absorpt_correction_T_max 0.9779
_exptl_absorpt_correction_T_min 0.9682
_exptl_absorpt_correction_type empirical
_exptl_absorpt_process_details 'SADABS, Sheldrick'
_exptl_crystal_colour colorless
_exptl_crystal_density_diffrn 1.255
_exptl_crystal_description blocks
_exptl_crystal_F_000 612
_exptl_crystal_size_max 0.26
_exptl_crystal_size_mid 0.23
_exptl_crystal_size_min 0.18
_refine_diff_density_max 0.324
_refine_diff_density_min -0.242
_refine_diff_density_rms 0.038
_refine_ls_extinction_method none
_refine_ls_goodness_of_fit_ref 1.042
_refine_ls_hydrogen_treatment constr
_refine_ls_matrix_type full
_refine_ls_number_parameters 388
_refine_ls_number_reflns 5395
_refine_ls_number_restraints 0
_refine_ls_restrained_S_all 1.042
_refine_ls_R_factor_all 0.0518
_refine_ls_R_factor_gt 0.0457
_refine_ls_shift/su_max 0.001
_refine_ls_shift/su_mean 0.000
_refine_ls_structure_factor_coef Fsqd
_refine_ls_weighting_details 'calc w=1/[\s^2^(Fo^2^)+(0.0495P)^2^+0.6362P] where P=(Fo^2^+2Fc^2^)/3'
_refine_ls_weighting_scheme calc
_refine_ls_wR_factor_gt 0.1100
_refine_ls_wR_factor_ref 0.1136
_reflns_number_gt 4746
_reflns_number_total 5395
_reflns_threshold_expression >2sigma(I)
_cod_data_source_file jo102240u_si_002_10.cif
_cod_data_source_block compd-52
_cod_database_code 4026025

loop_
_symmetry_equiv_pos_as_xyz
'x, y, z'
'-x, -y, -z'

loop_
_atom_site_label
_atom_site_type_symbol
_atom_site_fract_x
_atom_site_fract_y
_atom_site_fract_z
_atom_site_U_iso_or_equiv
_atom_site_adp_type
_atom_site_occupancy
_atom_site_symmetry_multiplicity
_atom_site_calc_flag
_atom_site_refinement_flags
P1 P 0.90247(5) 0.16629(4) 0.17630(3) 0.03576(14) Uani 1 1 d .
O1 O 1.06199(14) 0.21279(11) 0.16867(10) 0.0459(3) Uani 1 1 d .
O2 O 0.86413(12) 0.54637(10) 0.34693(8) 0.0336(3) Uani 1 1 d .
C1 C 0.8431(2) 0.03853(16) 0.24889(13) 0.0395(4) Uani 1 1 d .
C2 C 0.9463(2) 0.0181(2) 0.30499(16) 0.0574(6) Uani 1 1 d .
H2 H 1.0428 0.0715 0.3066 0.069 Uiso 1 1 calc R
C3 C 0.9077(3) -0.0811(3) 0.35881(19) 0.0740(8) Uani 1 1 d .
H3 H 0.9779 -0.0935 0.3972 0.089 Uiso 1 1 calc R
C4 C 0.7680(4) -0.1603(2) 0.35578(19) 0.0763(8) Uani 1 1 d .
H4 H 0.7430 -0.2287 0.3902 0.092 Uiso 1 1 calc R
C5 C 0.6635(3) -0.1399(2) 0.3023(2) 0.0851(9) Uani 1 1 d .
H5 H 0.5670 -0.1931 0.3020 0.102 Uiso 1 1 calc R
C6 C 0.7004(3) -0.0408(2) 0.24877(18) 0.0657(6) Uani 1 1 d .
H6 H 0.6289 -0.0273 0.2125 0.079 Uiso 1 1 calc R
C7 C 0.8017(2) 0.10629(16) 0.06435(13) 0.0393(4) Uani 1 1 d .
C8 C 0.8156(3) 0.0037(2) 0.01865(16) 0.0614(6) Uani 1 1 d .
H8 H 0.8741 -0.0327 0.0466 0.074 Uiso 1 1 calc R
C9 C 0.7446(3) -0.0455(2) -0.06737(16) 0.0688(7) Uani 1 1 d .
H9 H 0.7564 -0.1138 -0.0977 0.083 Uiso 1 1 calc R
C10 C 0.6565(3) 0.0059(2) -0.10834(15) 0.0573(6) Uani 1 1 d .
H10 H 0.6061 -0.0288 -0.1657 0.069 Uiso 1 1 calc R
C11 C 0.6425(2) 0.1087(2) -0.06480(15) 0.0539(5) Uani 1 1 d .
H11 H 0.5836 0.1444 -0.0931 0.065 Uiso 1 1 calc R
C12 C 0.7156(2) 0.15932(18) 0.02071(14) 0.0475(5) Uani 1 1 d .
H12 H 0.7068 0.2298 0.0493 0.057 Uiso 1 1 calc R
C13 C 0.81913(19) 0.26899(15) 0.22278(12) 0.0359(4) Uani 1 1 d .
H13 H 0.7211 0.2298 0.2334 0.043 Uiso 1 1 calc R
C14 C 0.86724(18) 0.38908(15) 0.24537(11) 0.0312(4) Uani 1 1 d .
C15 C 1.02086(18) 0.48659(15) 0.24972(12) 0.0318(4) Uani 1 1 d .
C16 C 1.11762(19) 0.45524(17) 0.32263(13) 0.0405(4) Uani 1 1 d .
H16A H 1.0861 0.4679 0.3852 0.049 Uiso 1 1 calc R
H16B H 1.1026 0.3690 0.3116 0.049 Uiso 1 1 calc R
C17 C 1.2802(2) 0.52987(19) 0.32072(17) 0.0554(6) Uani 1 1 d .
H17A H 1.2991 0.6138 0.3450 0.066 Uiso 1 1 calc R
H17B H 1.3337 0.4963 0.3615 0.066 Uiso 1 1 calc R
C18 C 1.3332(2) 0.5289(2) 0.2222(2) 0.0680(7) Uani 1 1 d .
H18A H 1.3241 0.4462 0.2005 0.082 Uiso 1 1 calc R
H18B H 1.4353 0.5809 0.2231 0.082 Uiso 1 1 calc R
C19 C 1.2471(2) 0.57399(19) 0.15453(17) 0.0590(6) Uani 1 1 d .
H19A H 1.2827 0.5716 0.0918 0.071 Uiso 1 1 calc R
H19B H 1.2605 0.6583 0.1741 0.071 Uiso 1 1 calc R
C20 C 1.0866(2) 0.49501(17) 0.15218(13) 0.0415(4) Uani 1 1 d .
H20A H 1.0734 0.4130 0.1259 0.050 Uiso 1 1 calc R
H20B H 1.0336 0.5281 0.1105 0.050 Uiso 1 1 calc R
C21 C 0.98289(18) 0.60357(15) 0.28766(12) 0.0330(4) Uani 1 1 d .
C22 C 0.90059(19) 0.63107(15) 0.20537(12) 0.0351(4) Uani 1 1 d .
C23 C 0.9384(2) 0.71541(17) 0.13837(14) 0.0454(5) Uani 1 1 d .
H23 H 1.0293 0.7782 0.1424 0.055 Uiso 1 1 calc R
C24 C 0.8382(3) 0.7045(2) 0.06521(15) 0.0538(5) Uani 1 1 d .
H24 H 0.8624 0.7605 0.0196 0.065 Uiso 1 1 calc R
C25 C 0.7032(3) 0.6117(2) 0.05913(15) 0.0554(5) Uani 1 1 d .
H25 H 0.6369 0.6067 0.0100 0.066 Uiso 1 1 calc R
C26 C 0.6649(2) 0.52568(18) 0.12533(13) 0.0448(5) Uani 1 1 d .
H26 H 0.5743 0.4624 0.1207 0.054 Uiso 1 1 calc R
C27 C 0.76459(19) 0.53661(16) 0.19808(12) 0.0355(4) Uani 1 1 d .
C28 C 0.76683(18) 0.45665(15) 0.27802(12) 0.0329(4) Uani 1 1 d .
C29 C 0.62688(18) 0.38459(16) 0.32058(12) 0.0349(4) Uani 1 1 d .
C30 C 0.5081(2) 0.30483(18) 0.26525(14) 0.0445(5) Uani 1 1 d .
H30 H 0.5152 0.2949 0.2004 0.053 Uiso 1 1 calc R
C31 C 0.3799(2) 0.24018(19) 0.30498(15) 0.0518(5) Uani 1 1 d .
H31 H 0.3006 0.1885 0.2668 0.062 Uiso 1 1 calc R
C32 C 0.3691(2) 0.2518(2) 0.40054(16) 0.0612(6) Uani 1 1 d .
H32 H 0.2835 0.2068 0.4277 0.073 Uiso 1 1 calc R
C33 C 0.4857(2) 0.3304(2) 0.45601(16) 0.0688(7) Uani 1 1 d .
H33 H 0.4782 0.3394 0.5209 0.083 Uiso 1 1 calc R
C34 C 0.6139(2) 0.3962(2) 0.41650(14) 0.0522(5) Uani 1 1 d .
H34 H 0.6922 0.4488 0.4550 0.063 Uiso 1 1 calc R
C35 C 1.09448(19) 0.70821(15) 0.34822(13) 0.0362(4) Uani 1 1 d .
C36 C 1.1977(2) 0.80720(17) 0.31112(14) 0.0458(5) Uani 1 1 d .
H36 H 1.2016 0.8099 0.2460 0.055 Uiso 1 1 calc R
C37 C 1.2949(2) 0.90203(19) 0.36991(17) 0.0577(6) Uani 1 1 d .
H37 H 1.3636 0.9676 0.3438 0.069 Uiso 1 1 calc R
C38 C 1.2913(3) 0.9004(2) 0.46566(17) 0.0627(6) Uani 1 1 d .
H38 H 1.3565 0.9648 0.5047 0.075 Uiso 1 1 calc R
C39 C 1.1905(3) 0.8029(2) 0.50359(16) 0.0598(6) Uani 1 1 d .
H39 H 1.1878 0.8007 0.5688 0.072 Uiso 1 1 calc R
C40 C 1.0929(2) 0.70808(18) 0.44550(14) 0.0468(5) Uani 1 1 d .
H40 H 1.0247 0.6428 0.4722 0.056 Uiso 1 1 calc R

loop_
_atom_site_aniso_label
_atom_site_aniso_U_11
_atom_site_aniso_U_22
_atom_site_aniso_U_33
_atom_site_aniso_U_23
_atom_site_aniso_U_13
_atom_site_aniso_U_12
P1 0.0357(3) 0.0287(2) 0.0424(3) -0.00079(19) 0.00118(19) 0.01205(19)
O1 0.0379(7) 0.0394(7) 0.0602(9) 0.0018(6) 0.0057(6) 0.0143(6)
O2 0.0338(6) 0.0317(6) 0.0321(6) -0.0011(5) 0.0039(5) 0.0085(5)
C1 0.0443(11) 0.0334(9) 0.0412(10) -0.0012(8) 0.0032(8) 0.0153(8)
C2 0.0525(13) 0.0652(14) 0.0648(14) 0.0188(11) 0.0089(11) 0.0310(11)
C3 0.088(2) 0.0884(19) 0.0722(17) 0.0337(15) 0.0210(14) 0.0581(17)
C4 0.111(2) 0.0588(15) 0.0731(17) 0.0285(13) 0.0365(16) 0.0418(16)
C5 0.0781(19) 0.0607(16) 0.096(2) 0.0242(15) 0.0129(16) -0.0029(14)
C6 0.0538(14) 0.0551(13) 0.0748(16) 0.0183(12) -0.0071(12) 0.0023(11)
C7 0.0421(10) 0.0355(10) 0.0403(10) 0.0013(8) 0.0031(8) 0.0144(8)
C8 0.0821(17) 0.0591(14) 0.0554(13) -0.0109(11) -0.0126(12) 0.0446(13)
C9 0.098(2) 0.0616(15) 0.0548(14) -0.0167(11) -0.0113(13) 0.0438(14)
C10 0.0661(14) 0.0568(13) 0.0418(11) -0.0018(10) -0.0037(10) 0.0153(11)
C11 0.0558(13) 0.0572(13) 0.0494(12) 0.0081(10) -0.0053(10) 0.0214(11)
C12 0.0550(12) 0.0409(11) 0.0496(12) 0.0004(9) 0.0001(9) 0.0218(9)
C13 0.0309(9) 0.0333(9) 0.0414(10) -0.0003(8) 0.0023(7) 0.0098(7)
C14 0.0337(9) 0.0317(9) 0.0282(8) 0.0013(7) 0.0012(7) 0.0123(7)
C15 0.0324(9) 0.0277(8) 0.0343(9) 0.0011(7) 0.0028(7) 0.0098(7)
C16 0.0410(10) 0.0344(9) 0.0460(11) 0.0009(8) -0.0043(8) 0.0145(8)
C17 0.0376(11) 0.0456(12) 0.0811(16) -0.0089(11) -0.0103(10) 0.0164(9)
C18 0.0356(12) 0.0550(14) 0.108(2) -0.0137(13) 0.0138(12) 0.0134(10)
C19 0.0602(14) 0.0411(11) 0.0719(15) 0.0019(10) 0.0346(12) 0.0125(10)
C20 0.0519(11) 0.0361(10) 0.0406(10) 0.0047(8) 0.0131(8) 0.0201(9)
C21 0.0348(9) 0.0302(9) 0.0330(9) 0.0027(7) 0.0046(7) 0.0106(7)
C22 0.0415(10) 0.0314(9) 0.0353(9) -0.0002(7) 0.0038(7) 0.0170(8)
C23 0.0553(12) 0.0358(10) 0.0467(11) 0.0068(8) 0.0050(9) 0.0177(9)
C24 0.0739(15) 0.0491(12) 0.0463(12) 0.0138(9) 0.0027(10) 0.0301(11)
C25 0.0632(14) 0.0639(14) 0.0475(12) 0.0064(10) -0.0100(10) 0.0336(12)
C26 0.0435(11) 0.0488(11) 0.0443(11) 0.0002(9) -0.0032(8) 0.0205(9)
C27 0.0392(10) 0.0358(9) 0.0353(9) -0.0006(7) 0.0040(7) 0.0189(8)
C28 0.0332(9) 0.0310(9) 0.0335(9) -0.0021(7) 0.0011(7) 0.0114(7)
C29 0.0321(9) 0.0338(9) 0.0403(10) 0.0010(7) 0.0035(7) 0.0142(7)
C30 0.0403(11) 0.0470(11) 0.0409(10) -0.0034(9) 0.0032(8) 0.0107(9)
C31 0.0362(11) 0.0518(12) 0.0551(13) -0.0047(10) 0.0000(9) 0.0033(9)
C32 0.0399(12) 0.0685(15) 0.0585(14) 0.0041(11) 0.0125(10) -0.0005(10)
C33 0.0508(13) 0.0901(18) 0.0429(12) 0.0030(12) 0.0109(10) -0.0013(12)
C34 0.0398(11) 0.0613(13) 0.0411(11) 0.0019(9) 0.0010(9) 0.0018(10)
C35 0.0365(10) 0.0295(9) 0.0417(10) -0.0027(7) 0.0017(8) 0.0121(8)
C36 0.0457(11) 0.0380(10) 0.0485(11) 0.0002(8) 0.0061(9) 0.0093(9)
C37 0.0488(13) 0.0393(11) 0.0722(16) -0.0024(10) 0.0048(11) 0.0021(9)
C38 0.0540(14) 0.0510(13) 0.0669(15) -0.0183(11) -0.0086(11) 0.0050(11)
C39 0.0633(14) 0.0614(14) 0.0449(12) -0.0104(10) -0.0065(10) 0.0143(12)
C40 0.0487(12) 0.0428(11) 0.0414(11) 0.0002(8) 0.0005(9) 0.0086(9)

loop_
_atom_type_symbol
_atom_type_description
_atom_type_scat_dispersion_real
_atom_type_scat_dispersion_imag
_atom_type_scat_source
C C 0.0033 0.0016 'International Tables Vol C Tables 4.2.6.8 and 6.1.1.4'
H H 0.0000 0.0000 'International Tables Vol C Tables 4.2.6.8 and 6.1.1.4'
O O 0.0106 0.0060 'International Tables Vol C Tables 4.2.6.8 and 6.1.1.4'
P P 0.1023 0.0942 'International Tables Vol C Tables 4.2.6.8 and 6.1.1.4'

loop_
_geom_angle_atom_site_label_1
_geom_angle_atom_site_label_2
_geom_angle_atom_site_label_3
_geom_angle
O1 P1 C13 118.91(8)
O1 P1 C1 111.38(8)
C13 P1 C1 104.75(8)
O1 P1 C7 113.43(8)
C13 P1 C7 102.64(8)
C1 P1 C7 104.30(8)
C28 O2 C21 99.22(12)
C2 C1 C6 118.69(19)
C2 C1 P1 118.22(15)
C6 C1 P1 123.07(16)
C1 C2 C3 120.5(2)
C1 C2 H2 119.7
C3 C2 H2 119.7
C4 C3 C2 120.1(2)
C4 C3 H3 119.9
C2 C3 H3 119.9
C3 C4 C5 120.2(2)
C3 C4 H4 119.9
C5 C4 H4 119.9
C4 C5 C6 120.2(3)
C4 C5 H5 119.9
C6 C5 H5 119.9
C5 C6 C1 120.2(2)
C5 C6 H6 119.9
C1 C6 H6 119.9
C8 C7 C12 118.21(18)
C8 C7 P1 117.93(15)
C12 C7 P1 123.83(14)
C9 C8 C7 121.1(2)
C9 C8 H8 119.4
C7 C8 H8 119.4
C10 C9 C8 119.9(2)
C10 C9 H9 120.0
C8 C9 H9 120.0
C9 C10 C11 119.9(2)
C9 C10 H10 120.0
C11 C10 H10 120.0
C10 C11 C12 120.2(2)
C10 C11 H11 119.9
C12 C11 H11 119.9
C11 C12 C7 120.59(19)
C11 C12 H12 119.7
C7 C12 H12 119.7
C14 C13 P1 133.75(14)
C14 C13 H13 113.1
P1 C13 H13 113.1
C13 C14 C15 131.21(16)
C13 C14 C28 122.81(15)
C15 C14 C28 105.94(13)
C14 C15 C20 111.14(14)
C14 C15 C16 109.14(14)
C20 C15 C16 110.42(15)
C14 C15 C21 98.62(12)
C20 C15 C21 115.21(14)
C16 C15 C21 111.68(13)
C17 C16 C15 114.77(16)
C17 C16 H16A 108.6
C15 C16 H16A 108.6
C17 C16 H16B 108.6
C15 C16 H16B 108.6
H16A C16 H16B 107.6
C18 C17 C16 111.67(18)
C18 C17 H17A 109.3
C16 C17 H17A 109.3
C18 C17 H17B 109.3
C16 C17 H17B 109.3
H17A C17 H17B 107.9
C17 C18 C19 111.31(17)
C17 C18 H18A 109.4
C19 C18 H18A 109.4
C17 C18 H18B 109.4
C19 C18 H18B 109.4
H18A C18 H18B 108.0
C18 C19 C20 110.58(18)
C18 C19 H19A 109.5
C20 C19 H19A 109.5
C18 C19 H19B 109.5
C20 C19 H19B 109.5
H19A C19 H19B 108.1
C19 C20 C15 113.80(16)
C19 C20 H20A 108.8
C15 C20 H20A 108.8
C19 C20 H20B 108.8
C15 C20 H20B 108.8
H20A C20 H20B 107.7
O2 C21 C35 106.73(13)
O2 C21 C22 100.52(13)
C35 C21 C22 119.64(14)
O2 C21 C15 100.66(12)
C35 C21 C15 120.09(14)
C22 C21 C15 105.70(13)
C23 C22 C27 120.12(17)
C23 C22 C21 134.35(17)
C27 C22 C21 105.11(15)
C22 C23 C24 118.70(19)
C22 C23 H23 120.7
C24 C23 H23 120.7
C25 C24 C23 120.84(19)
C25 C24 H24 119.6
C23 C24 H24 119.6
C24 C25 C26 120.93(19)
C24 C25 H25 119.5
C26 C25 H25 119.5
C27 C26 C25 118.18(19)
C27 C26 H26 120.9
C25 C26 H26 120.9
C26 C27 C22 121.22(17)
C26 C27 C28 133.21(17)
C22 C27 C28 105.40(15)
O2 C28 C29 110.88(13)
O2 C28 C27 100.94(13)
C29 C28 C27 119.61(15)
O2 C28 C14 99.52(12)
C29 C28 C14 118.31(14)
C27 C28 C14 104.47(13)
C34 C29 C30 118.20(17)
C34 C29 C28 120.25(16)
C30 C29 C28 121.55(16)
C31 C30 C29 121.01(18)
C31 C30 H30 119.5
C29 C30 H30 119.5
C32 C31 C30 120.09(19)
C32 C31 H31 120.0
C30 C31 H31 120.0
C31 C32 C33 119.5(2)
C31 C32 H32 120.3
C33 C32 H32 120.3
C32 C33 C34 120.7(2)
C32 C33 H33 119.7
C34 C33 H33 119.7
C29 C34 C33 120.55(19)
C29 C34 H34 119.7
C33 C34 H34 119.7
C40 C35 C36 117.59(17)
C40 C35 C21 119.26(16)
C36 C35 C21 123.13(16)
C37 C36 C35 120.72(19)
C37 C36 H36 119.6
C35 C36 H36 119.6
C38 C37 C36 120.8(2)
C38 C37 H37 119.6
C36 C37 H37 119.6
C37 C38 C39 119.3(2)
C37 C38 H38 120.4
C39 C38 H38 120.4
C38 C39 C40 120.3(2)
C38 C39 H39 119.8
C40 C39 H39 119.8
C39 C40 C35 121.3(2)
C39 C40 H40 119.4
C35 C40 H40 119.4

loop_
_geom_bond_atom_site_label_1
_geom_bond_atom_site_label_2
_geom_bond_distance
P1 O1 1.4776(13)
P1 C13 1.7902(17)
P1 C1 1.8089(19)
P1 C7 1.8105(19)
O2 C28 1.4384(19)
O2 C21 1.447(2)
C1 C2 1.378(3)
C1 C6 1.378(3)
C2 C3 1.381(3)
C2 H2 0.9300
C3 C4 1.353(4)
C3 H3 0.9300
C4 C5 1.367(4)
C4 H4 0.9300
C5 C6 1.378(3)
C5 H5 0.9300
C6 H6 0.9300
C7 C8 1.382(3)
C7 C12 1.382(3)
C8 C9 1.374(3)
C8 H8 0.9300
C9 C10 1.366(3)
C9 H9 0.9300
C10 C11 1.372(3)
C10 H10 0.9300
C11 C12 1.377(3)
C11 H11 0.9300
C12 H12 0.9300
C13 C14 1.328(2)
C13 H13 0.9300
C14 C15 1.530(2)
C14 C28 1.540(2)
C15 C20 1.541(2)
C15 C16 1.544(2)
C15 C21 1.613(2)
C16 C17 1.526(3)
C16 H16A 0.9700
C16 H16B 0.9700
C17 C18 1.509(3)
C17 H17A 0.9700
C17 H17B 0.9700
C18 C19 1.512(4)
C18 H18A 0.9700
C18 H18B 0.9700
C19 C20 1.517(3)
C19 H19A 0.9700
C19 H19B 0.9700
C20 H20A 0.9700
C20 H20B 0.9700
C21 C35 1.513(2)
C21 C22 1.527(2)
C22 C23 1.383(3)
C22 C27 1.393(2)
C23 C24 1.384(3)
C23 H23 0.9300
C24 C25 1.378(3)
C24 H24 0.9300
C25 C26 1.388(3)
C25 H25 0.9300
C26 C27 1.377(3)
C26 H26 0.9300
C27 C28 1.530(2)
C28 C29 1.502(2)
C29 C34 1.376(3)
C29 C30 1.388(2)
C30 C31 1.377(3)
C30 H30 0.9300
C31 C32 1.368(3)
C31 H31 0.9300
C32 C33 1.372(3)
C32 H32 0.9300
C33 C34 1.379(3)
C33 H33 0.9300
C34 H34 0.9300
C35 C40 1.385(3)
C35 C36 1.387(3)
C36 C37 1.384(3)
C36 H36 0.9300
C37 C38 1.365(3)
C37 H37 0.9300
C38 C39 1.371(3)
C38 H38 0.9300
C39 C40 1.381(3)
C39 H39 0.9300
C40 H40 0.9300
